data_1511465
loop_
_publ_author_name
'Xu, Y.P.'
'Zhang, Y.'
'Xu, T.'
'Chen, X.L.'
'Liang, J.K.'

_publ_section_title
;
 Phase relations in the system Y2 O3 - Ca O - B2 O3
;
_journal_name_full 'Journal of Alloys Compd.'
_journal_page_first 132
_journal_page_last 135
_journal_paper_doi 10.1016/S0925-8388(01)01556-0
_journal_volume 327
_journal_year 2001
_chemical_formula_sum 'B Ca O4 Y'
_chemical_name_systematic 'Ca Y (B O3) O'
_space_group_IT_number 62
_symmetry_space_group_name_Hall '-P 2c 2n'
_symmetry_space_group_name_H-M 'P n a m'
_cell_angle_alpha 90
_cell_angle_beta 90
_cell_angle_gamma 90
_cell_formula_units_Z 4
_cell_length_a 10.4354
_cell_length_b 9.6126
_cell_length_c 3.588
_cell_volume 359.917
_citation_journal_id_ASTM JALCEU
_cod_data_source_file boron0-1_94.cif
_cod_data_source_block B1Ca1O4Y1
_cod_original_cell_volume 359.9171
_cod_original_sg_symbol_Hall '-P 2ac 2n (-x,z,y)'
_cod_original_formula_sum 'B1 Ca1 O4 Y1'
_cod_database_code 1511465

loop_
_symmetry_equiv_pos_as_xyz
x,y,z
-x+1/2,y+1/2,-z
x+1/2,-y+1/2,-z+1/2
-x,-y,z+1/2
-x,-y,-z
x-1/2,-y-1/2,z
-x-1/2,y-1/2,z-1/2
x,y,-z-1/2

loop_
_atom_site_label
_atom_site_type_symbol
_atom_site_fract_x
_atom_site_fract_y
_atom_site_fract_z
_atom_site_occupancy
_atom_site_U_iso_or_equiv
Y1 Y+3 0.0836 0.6691 0.25 0.064 0.0
O2 O-2 0.2479 0.0047 0.75 1 0.0
Y2 Y+3 0.1149 0.087 0.25 0.936 0.0
O3 O-2 -0.0078 0.1166 0.75 1 0.0
Ca2 Ca+2 0.1149 0.087 0.25 0.064 0.0
O4 O-2 0.0779 0.3517 0.25 1 0.0
O1 O-2 0.2803 0.2494 0.25 1 0.0
Ca1 Ca+2 0.0836 0.6691 0.25 0.936 0.0
B1 B+3 0.2097 0.3716 0.25 1 0.0
